data_2214854
loop_
_publ_author_name
'Choi, Hong Dae'
'Seo,  Pil Ja'
'Son, Byeng Wha'
'Lee, Uk'

_publ_section_title
;
 2-Methyl-5-phenyl-3-phenylsulfinyl-1-benzofuran
;
_journal_coeditor_code SG2178
_journal_issue 8
_journal_name_full 'Acta Crystallographica Section E'
_journal_page_first o3423
_journal_page_last o3423
_journal_paper_doi 10.1107/S1600536807032199
_journal_volume 63
_journal_year 2007
_chemical_formula_iupac 'C21 H16 O2 S'
_chemical_formula_moiety 'C21 H16 O2 S'
_chemical_formula_sum 'C21 H16 O2 S'
_chemical_formula_weight 332.40
_chemical_name_systematic
;
2-Methyl-5-phenyl-3-phenylsulfinyl-1-benzofuran
;
_space_group_IT_number 14
_symmetry_cell_setting monoclinic
_symmetry_space_group_name_Hall '-P 2yn'
_symmetry_space_group_name_H-M 'P 1 21/n 1'
_atom_sites_solution_hydrogens geom
_atom_sites_solution_primary direct
_atom_sites_solution_secondary difmap
_cell_angle_alpha 90.00
_cell_angle_beta 91.6850(10)
_cell_angle_gamma 90.00
_cell_formula_units_Z 4
_cell_length_a 9.8919(5)
_cell_length_b 9.6229(5)
_cell_length_c 16.9226(9)
_cell_measurement_reflns_used 6665
_cell_measurement_temperature 173(2)
_cell_measurement_theta_max 28.29
_cell_measurement_theta_min 2.41
_cell_volume 1610.14(14)
_computing_cell_refinement 'SAINT (Bruker, 1997)'
_computing_data_collection 'SMART (Bruker, 1997)'
_computing_data_reduction SAINT
_computing_molecular_graphics 'ORTEP-3 (Farrugia, 1997) and DIAMOND (Brandenburg, 1998)'
_computing_publication_material SHELXL97
_computing_structure_refinement 'SHELXL97 (Sheldrick, 1997)'
_computing_structure_solution 'SHELXS97 (Sheldrick, 1997)'
_diffrn_ambient_temperature 173(2)
_diffrn_detector_area_resol_mean 10.00
_diffrn_measured_fraction_theta_full 0.998
_diffrn_measured_fraction_theta_max 0.998
_diffrn_measurement_device_type 'Bruker SMART CCD'
_diffrn_measurement_method '\f and \w scans'
_diffrn_radiation_monochromator graphite
_diffrn_radiation_source 'fine-focus sealed tube'
_diffrn_radiation_type MoK\a
_diffrn_radiation_wavelength 0.71073
_diffrn_reflns_av_R_equivalents 0.0301
_diffrn_reflns_av_sigmaI/netI 0.0222
_diffrn_reflns_limit_h_max 12
_diffrn_reflns_limit_h_min -12
_diffrn_reflns_limit_k_max 10
_diffrn_reflns_limit_k_min -11
_diffrn_reflns_limit_l_max 20
_diffrn_reflns_limit_l_min -17
_diffrn_reflns_number 8853
_diffrn_reflns_theta_full 26.00
_diffrn_reflns_theta_max 26.00
_diffrn_reflns_theta_min 2.36
_diffrn_standards_number 0
_exptl_absorpt_coefficient_mu 0.211
_exptl_absorpt_correction_type none
_exptl_crystal_colour colorless
_exptl_crystal_density_diffrn 1.371
_exptl_crystal_density_method 'not measured'
_exptl_crystal_description block
_exptl_crystal_F_000 696
_exptl_crystal_size_max 0.65
_exptl_crystal_size_mid 0.42
_exptl_crystal_size_min 0.35
_refine_diff_density_max 0.616
_refine_diff_density_min -0.411
_refine_ls_extinction_method none
_refine_ls_goodness_of_fit_ref 1.163
_refine_ls_hydrogen_treatment constr
_refine_ls_matrix_type full
_refine_ls_number_parameters 218
_refine_ls_number_reflns 3154
_refine_ls_number_restraints 0
_refine_ls_restrained_S_all 1.163
_refine_ls_R_factor_all 0.0506
_refine_ls_R_factor_gt 0.0467
_refine_ls_shift/su_max 0.000
_refine_ls_shift/su_mean 0.000
_refine_ls_structure_factor_coef Fsqd
_refine_ls_weighting_details 'calc w=1/[\s^2^(Fo^2^)+(0.042P)^2^+1.3632P] where P=(Fo^2^+2Fc^2^)/3'
_refine_ls_weighting_scheme calc
_refine_ls_wR_factor_gt 0.1091
_refine_ls_wR_factor_ref 0.1114
_reflns_number_gt 2942
_reflns_number_total 3154
_reflns_threshold_expression I>2\s(I)
_cod_data_source_file sg2178.cif
_cod_data_source_block I
_cod_original_cell_volume 1610.15(14)
_cod_original_sg_symbol_Hall -p_2yn
_cod_original_sg_symbol_H-M 'P 21/n'
_cod_database_code 2214854
_cod_database_fobs_code 2214854

loop_
_symmetry_equiv_pos_as_xyz
'x, y, z'
'-x+1/2, y+1/2, -z+1/2'
'-x, -y, -z'
'x-1/2, -y-1/2, z-1/2'

loop_
_atom_site_type_symbol
_atom_site_label
_atom_site_fract_x
_atom_site_fract_y
_atom_site_fract_z
_atom_site_U_iso_or_equiv
_atom_site_adp_type
_atom_site_calc_flag
_atom_site_refinement_flags
_atom_site_occupancy
S S 0.08659(5) 0.14104(5) 0.34971(3) 0.02305(15) Uani d . 1
O O1 0.45015(14) 0.03554(15) 0.28292(8) 0.0268(3) Uani d . 1
O O2 0.00179(15) 0.02393(16) 0.37785(9) 0.0315(4) Uani d . 1
C C1 0.25122(19) 0.0754(2) 0.33966(11) 0.0216(4) Uani d . 1
C C2 0.3295(2) 0.1062(2) 0.27759(11) 0.0245(4) Uani d . 1
C C3 0.4471(2) -0.0421(2) 0.35150(11) 0.0228(4) Uani d . 1
C C4 0.5483(2) -0.1282(2) 0.38024(12) 0.0273(4) Uani d . 1
H H4 0.6298 -0.1412 0.3528 0.033 Uiso calc R 1
C C5 0.5256(2) -0.1948(2) 0.45110(12) 0.0253(4) Uani d . 1
H H5 0.5940 -0.2539 0.4729 0.030 Uiso calc R 1
C C6 0.40448(19) -0.1783(2) 0.49227(11) 0.0213(4) Uani d . 1
C C7 0.30329(19) -0.0919(2) 0.46039(11) 0.0207(4) Uani d . 1
H H7 0.2201 -0.0811 0.4864 0.025 Uiso calc R 1
C C8 0.32614(19) -0.02158(19) 0.38991(11) 0.0207(4) Uani d . 1
C C9 0.38708(19) -0.2488(2) 0.56998(11) 0.0219(4) Uani d . 1
C C10 0.4633(2) -0.3664(2) 0.59166(12) 0.0291(5) Uani d . 1
H H10 0.5261 -0.4035 0.5558 0.035 Uiso calc R 1
C C11 0.4484(2) -0.4295(2) 0.66456(13) 0.0336(5) Uani d . 1
H H11 0.5020 -0.5083 0.6783 0.040 Uiso calc R 1
C C12 0.3565(2) -0.3791(2) 0.71746(13) 0.0340(5) Uani d . 1
H H12 0.3464 -0.4227 0.7673 0.041 Uiso calc R 1
C C13 0.2792(2) -0.2639(2) 0.69661(12) 0.0319(5) Uani d . 1
H H13 0.2154 -0.2286 0.7323 0.038 Uiso calc R 1
C C14 0.2945(2) -0.1996(2) 0.62387(12) 0.0260(4) Uani d . 1
H H14 0.2408 -0.1207 0.6106 0.031 Uiso calc R 1
C C15 0.11738(19) 0.2550(2) 0.43243(11) 0.0223(4) Uani d . 1
C C16 0.0866(2) 0.2136(2) 0.50802(12) 0.0274(4) Uani d . 1
H H16 0.0506 0.1238 0.5175 0.033 Uiso calc R 1
C C17 0.1093(2) 0.3064(3) 0.56983(12) 0.0331(5) Uani d . 1
H H17 0.0904 0.2792 0.6223 0.040 Uiso calc R 1
C C18 0.1594(2) 0.4382(2) 0.55570(13) 0.0337(5) Uani d . 1
H H18 0.1739 0.5012 0.5983 0.040 Uiso calc R 1
C C19 0.1883(2) 0.4783(2) 0.47930(14) 0.0338(5) Uani d . 1
H H19 0.2225 0.5687 0.4696 0.041 Uiso calc R 1
C C20 0.1674(2) 0.3867(2) 0.41729(13) 0.0281(4) Uani d . 1
H H20 0.1871 0.4137 0.3649 0.034 Uiso calc R 1
C C21 0.3119(2) 0.2026(2) 0.20968(12) 0.0317(5) Uani d . 1
H H21A 0.2160 0.2266 0.2026 0.047 Uiso calc R 1
H H21B 0.3435 0.1577 0.1616 0.047 Uiso calc R 1
H H21C 0.3646 0.2873 0.2199 0.047 Uiso calc R 1

loop_
_atom_site_aniso_label
_atom_site_aniso_U_11
_atom_site_aniso_U_22
_atom_site_aniso_U_33
_atom_site_aniso_U_12
_atom_site_aniso_U_13
_atom_site_aniso_U_23
S 0.0224(3) 0.0228(3) 0.0238(3) 0.00043(18) -0.00299(18) 0.00061(19)
O1 0.0292(8) 0.0299(8) 0.0215(7) 0.0001(6) 0.0057(6) 0.0012(6)
O2 0.0272(8) 0.0300(8) 0.0374(8) -0.0067(6) -0.0001(6) -0.0012(6)
C1 0.0244(10) 0.0202(9) 0.0200(9) -0.0009(8) -0.0010(7) -0.0011(7)
C2 0.0288(10) 0.0218(10) 0.0228(10) -0.0014(8) -0.0005(8) -0.0024(8)
C3 0.0258(10) 0.0231(10) 0.0195(9) -0.0022(8) 0.0024(7) -0.0018(7)
C4 0.0234(10) 0.0305(11) 0.0284(10) 0.0027(8) 0.0069(8) -0.0038(9)
C5 0.0218(10) 0.0268(10) 0.0274(10) 0.0043(8) -0.0002(8) -0.0029(8)
C6 0.0230(9) 0.0205(9) 0.0204(9) -0.0012(7) -0.0007(7) -0.0024(7)
C7 0.0209(9) 0.0219(9) 0.0194(9) -0.0007(7) 0.0019(7) -0.0021(7)
C8 0.0219(9) 0.0190(9) 0.0211(9) -0.0007(7) -0.0020(7) -0.0046(7)
C9 0.0199(9) 0.0223(9) 0.0234(9) -0.0023(7) -0.0038(7) -0.0011(8)
C10 0.0273(11) 0.0301(11) 0.0296(11) 0.0040(9) -0.0010(8) 0.0014(9)
C11 0.0335(12) 0.0316(12) 0.0353(12) 0.0056(9) -0.0077(9) 0.0068(9)
C12 0.0382(12) 0.0380(12) 0.0254(10) -0.0054(10) -0.0034(9) 0.0097(9)
C13 0.0335(11) 0.0373(12) 0.0250(10) -0.0006(9) 0.0036(8) 0.0020(9)
C14 0.0267(10) 0.0252(10) 0.0261(10) 0.0016(8) 0.0003(8) 0.0017(8)
C15 0.0169(9) 0.0232(10) 0.0267(10) 0.0037(7) -0.0013(7) -0.0019(8)
C16 0.0226(10) 0.0311(11) 0.0287(10) 0.0008(8) 0.0034(8) 0.0020(9)
C17 0.0245(11) 0.0491(14) 0.0257(10) 0.0069(10) 0.0022(8) -0.0011(10)
C18 0.0256(11) 0.0399(13) 0.0354(12) 0.0061(9) -0.0050(9) -0.0141(10)
C19 0.0345(12) 0.0260(11) 0.0405(12) -0.0026(9) -0.0041(9) -0.0032(9)
C20 0.0295(11) 0.0254(10) 0.0296(11) -0.0005(8) -0.0002(8) 0.0024(8)
C21 0.0397(12) 0.0300(11) 0.0254(10) -0.0016(9) 0.0028(9) 0.0045(9)

loop_
_atom_type_symbol
_atom_type_description
_atom_type_scat_dispersion_real
_atom_type_scat_dispersion_imag
_atom_type_scat_source
C C 0.0033 0.0016 'International Tables Vol C Tables 4.2.6.8 and 6.1.1.4'
H H 0.0000 0.0000 'International Tables Vol C Tables 4.2.6.8 and 6.1.1.4'
O O 0.0106 0.0060 'International Tables Vol C Tables 4.2.6.8 and 6.1.1.4'
S S 0.1246 0.1234 'International Tables Vol C Tables 4.2.6.8 and 6.1.1.4'

loop_
_geom_angle_atom_site_label_1
_geom_angle_atom_site_label_2
_geom_angle_atom_site_label_3
_geom_angle
O2 S C1 106.89(9)
O2 S C15 107.25(9)
C1 S C15 99.10(9)
C2 O1 C3 106.39(15)
C2 C1 C8 107.53(17)
C2 C1 S 123.21(15)
C8 C1 S 129.21(15)
C1 C2 O1 110.83(17)
C1 C2 C21 132.87(19)
O1 C2 C21 116.25(17)
C4 C3 O1 126.03(17)
C4 C3 C8 123.11(18)
O1 C3 C8 110.86(17)
C3 C4 C5 116.71(18)
C3 C4 H4 121.6
C5 C4 H4 121.6
C4 C5 C6 122.48(18)
C4 C5 H5 118.8
C6 C5 H5 118.8
C7 C6 C5 119.01(17)
C7 C6 C9 120.69(17)
C5 C6 C9 120.27(17)
C8 C7 C6 119.09(17)
C8 C7 H7 120.5
C6 C7 H7 120.5
C3 C8 C7 119.57(18)
C3 C8 C1 104.39(17)
C7 C8 C1 136.04(18)
C14 C9 C10 117.47(18)
C14 C9 C6 121.08(17)
C10 C9 C6 121.45(18)
C11 C10 C9 121.0(2)
C11 C10 H10 119.5
C9 C10 H10 119.5
C12 C11 C10 120.8(2)
C12 C11 H11 119.6
C10 C11 H11 119.6
C11 C12 C13 118.9(2)
C11 C12 H12 120.5
C13 C12 H12 120.5
C12 C13 C14 120.5(2)
C12 C13 H13 119.7
C14 C13 H13 119.7
C13 C14 C9 121.25(19)
C13 C14 H14 119.4
C9 C14 H14 119.4
C16 C15 C20 121.57(19)
C16 C15 S 120.54(16)
C20 C15 S 117.84(15)
C15 C16 C17 118.5(2)
C15 C16 H16 120.8
C17 C16 H16 120.8
C18 C17 C16 120.6(2)
C18 C17 H17 119.7
C16 C17 H17 119.7
C17 C18 C19 120.0(2)
C17 C18 H18 120.0
C19 C18 H18 120.0
C20 C19 C18 120.0(2)
C20 C19 H19 120.0
C18 C19 H19 120.0
C19 C20 C15 119.3(2)
C19 C20 H20 120.4
C15 C20 H20 120.4
C2 C21 H21A 109.5
C2 C21 H21B 109.5
H21A C21 H21B 109.5
C2 C21 H21C 109.5
H21A C21 H21C 109.5
H21B C21 H21C 109.5

loop_
_geom_bond_atom_site_label_1
_geom_bond_atom_site_label_2
_geom_bond_distance
S O2 1.491(2)
S C1 1.760(2)
S C15 1.797(2)
O1 C2 1.374(2)
O1 C3 1.381(2)
C1 C2 1.356(3)
C1 C8 1.451(3)
C2 C21 1.483(3)
C3 C4 1.377(3)
C3 C8 1.392(3)
C4 C5 1.384(3)
C4 H4 0.9500
C5 C6 1.412(3)
C5 H5 0.9500
C6 C7 1.397(3)
C6 C9 1.494(3)
C7 C8 1.395(3)
C7 H7 0.9500
C9 C14 1.394(3)
C9 C10 1.403(3)
C10 C11 1.387(3)
C10 H10 0.9500
C11 C12 1.383(3)
C11 H11 0.9500
C12 C13 1.386(3)
C12 H12 0.9500
C13 C14 1.390(3)
C13 H13 0.9500
C14 H14 0.9500
C15 C16 1.382(3)
C15 C20 1.387(3)
C16 C17 1.388(3)
C16 H16 0.9500
C17 C18 1.385(3)
C17 H17 0.9500
C18 C19 1.387(3)
C18 H18 0.9500
C19 C20 1.381(3)
C19 H19 0.9500
C20 H20 0.9500
C21 H21A 0.9800
C21 H21B 0.9800
C21 H21C 0.9800

loop_
_geom_torsion_atom_site_label_1
_geom_torsion_atom_site_label_2
_geom_torsion_atom_site_label_3
_geom_torsion_atom_site_label_4
_geom_torsion
O2 S C1 C2 137.76(17)
C15 S C1 C2 -110.99(18)
O2 S C1 C8 -39.2(2)
C15 S C1 C8 72.04(19)
C8 C1 C2 O1 0.5(2)
S C1 C2 O1 -177.00(13)
C8 C1 C2 C21 -176.5(2)
S C1 C2 C21 5.9(3)
C3 O1 C2 C1 -0.3(2)
C3 O1 C2 C21 177.31(17)
C2 O1 C3 C4 -179.52(19)
C2 O1 C3 C8 -0.1(2)
O1 C3 C4 C5 178.85(18)
C8 C3 C4 C5 -0.5(3)
C3 C4 C5 C6 0.9(3)
C4 C5 C6 C7 0.2(3)
C4 C5 C6 C9 -177.89(18)
C5 C6 C7 C8 -1.7(3)
C9 C6 C7 C8 176.44(17)
C4 C3 C8 C7 -0.9(3)
O1 C3 C8 C7 179.63(16)
C4 C3 C8 C1 179.85(19)
O1 C3 C8 C1 0.4(2)
C6 C7 C8 C3 2.0(3)
C6 C7 C8 C1 -179.1(2)
C2 C1 C8 C3 -0.6(2)
S C1 C8 C3 176.78(15)
C2 C1 C8 C7 -179.6(2)
S C1 C8 C7 -2.3(3)
C7 C6 C9 C14 -20.5(3)
C5 C6 C9 C14 157.58(19)
C7 C6 C9 C10 159.74(19)
C5 C6 C9 C10 -22.2(3)
C14 C9 C10 C11 -1.1(3)
C6 C9 C10 C11 178.67(19)
C9 C10 C11 C12 0.9(3)
C10 C11 C12 C13 -0.2(3)
C11 C12 C13 C14 -0.4(3)
C12 C13 C14 C9 0.1(3)
C10 C9 C14 C13 0.6(3)
C6 C9 C14 C13 -179.17(18)
O2 S C15 C16 11.79(18)
C1 S C15 C16 -99.18(17)
O2 S C15 C20 -165.60(15)
C1 S C15 C20 83.43(16)
C20 C15 C16 C17 -1.3(3)
S C15 C16 C17 -178.60(15)
C15 C16 C17 C18 1.2(3)
C16 C17 C18 C19 -0.5(3)
C17 C18 C19 C20 -0.1(3)
C18 C19 C20 C15 0.0(3)
C16 C15 C20 C19 0.7(3)
S C15 C20 C19 178.06(16)

loop_
_cod_related_entry_id
_cod_related_entry_database
_cod_related_entry_code
1 ChemSpider 21123781
